data_2238703
loop_
_publ_author_name
'Demircan, Ayd\?in'
'Temel, Ersin'
'Kandemir, Muhammet Kas\?im'
'\,Colak, Medine'
'B\"uy\"ukg\"ung\"or, Orhan'

_publ_section_title
;
 (3a<i>R</i>,6<i>S</i>,7a<i>R</i>)-7a-Chloro-6-methyl-2-(4-nitrophenylsulfonyl)-1,2,3,6,7,7a-hexahydro-3a,6-epoxyisoindole
;
_journal_coeditor_code BT6935
_journal_issue 11
_journal_name_full 'Acta Crystallographica Section E'
_journal_page_first o1628
_journal_page_last o1629
_journal_paper_doi 10.1107/S1600536813026329
_journal_volume 69
_journal_year 2013
_chemical_formula_iupac 'C15 H15 Cl N2 O5 S'
_chemical_formula_moiety 'C15 H15 Cl N2 O5 S'
_chemical_formula_sum 'C15 H15 Cl N2 O5 S'
_chemical_formula_weight 370.80
_chemical_name_systematic
;
(3a<i>R</i>,6<i>S</i>,7a<i>R</i>)-7a-Chloro-6-methyl-2-(4-nitrophenylsulfonyl)-1,2,3,6,7,7a-hexahydro-3a,6-epoxyisoindole
;
_space_group_IT_number 14
_symmetry_cell_setting monoclinic
_symmetry_space_group_name_Hall '-P 2ybc'
_symmetry_space_group_name_H-M 'P 1 21/c 1'
_atom_sites_solution_hydrogens geom
_atom_sites_solution_primary direct
_atom_sites_solution_secondary difmap
_audit_creation_method SHELXL-97
_cell_angle_alpha 90.00
_cell_angle_beta 101.186(4)
_cell_angle_gamma 90.00
_cell_formula_units_Z 4
_cell_length_a 8.6049(5)
_cell_length_b 7.1949(3)
_cell_length_c 26.8195(15)
_cell_measurement_reflns_used 13941
_cell_measurement_temperature 296
_cell_measurement_theta_max 27.20
_cell_measurement_theta_min 1.55
_cell_volume 1628.89(15)
_computing_cell_refinement 'X-AREA (Stoe & Cie, 2002)'
_computing_data_collection 'X-AREA (Stoe & Cie, 2002)'
_computing_data_reduction 'X-RED32 (Stoe & Cie, 2002)'
_computing_molecular_graphics 'ORTEP-3 for Windows (Farrugia, 2012) and Mercury (Macrae <i>et al.</i>, 2006)'
_computing_publication_material 'WinGX (Farrugia, 2012)'
_computing_structure_refinement 'SHELXL97 (Sheldrick, 2008 )'
_computing_structure_solution 'SHELXS97 (Sheldrick, 2008)'
_diffrn_ambient_temperature 296
_diffrn_measured_fraction_theta_full 0.999
_diffrn_measured_fraction_theta_max 0.999
_diffrn_measurement_device_type 'Stoe IPDS 2'
_diffrn_measurement_method 'rotation method'
_diffrn_radiation_monochromator graphite
_diffrn_radiation_source 'fine-focus sealed tube'
_diffrn_radiation_type MoK\a
_diffrn_radiation_wavelength 0.71073
_diffrn_reflns_av_R_equivalents 0.0896
_diffrn_reflns_av_sigmaI/netI 0.1246
_diffrn_reflns_limit_h_max 10
_diffrn_reflns_limit_h_min -10
_diffrn_reflns_limit_k_max 9
_diffrn_reflns_limit_k_min -9
_diffrn_reflns_limit_l_max 33
_diffrn_reflns_limit_l_min -33
_diffrn_reflns_number 13941
_diffrn_reflns_theta_full 26.75
_diffrn_reflns_theta_max 26.75
_diffrn_reflns_theta_min 1.55
_exptl_absorpt_coefficient_mu 0.391
_exptl_absorpt_correction_T_max 0.9917
_exptl_absorpt_correction_T_min 0.8939
_exptl_absorpt_correction_type integration
_exptl_absorpt_process_details '(X-RED32; Stoe & Cie, 2002)'
_exptl_crystal_colour colorless
_exptl_crystal_density_diffrn 1.512
_exptl_crystal_density_method 'not measured'
_exptl_crystal_description plate
_exptl_crystal_F_000 768
_exptl_crystal_size_max 0.480
_exptl_crystal_size_mid 0.240
_exptl_crystal_size_min 0.020
_refine_diff_density_max 1.119
_refine_diff_density_min -0.371
_refine_ls_extinction_method none
_refine_ls_goodness_of_fit_ref 0.890
_refine_ls_hydrogen_treatment constr
_refine_ls_matrix_type full
_refine_ls_number_parameters 217
_refine_ls_number_reflns 3449
_refine_ls_number_restraints 0
_refine_ls_restrained_S_all 0.890
_refine_ls_R_factor_all 0.1448
_refine_ls_R_factor_gt 0.0675
_refine_ls_shift/su_max 0.000
_refine_ls_shift/su_mean 0.000
_refine_ls_structure_factor_coef Fsqd
_refine_ls_weighting_details 'calc w=1/[\s^2^(Fo^2^)+(0.1022P)^2^] where P=(Fo^2^+2Fc^2^)/3'
_refine_ls_weighting_scheme calc
_refine_ls_wR_factor_gt 0.1637
_refine_ls_wR_factor_ref 0.1916
_reflns_number_gt 1564
_reflns_number_total 3449
_reflns_threshold_expression I>2\s(I)
_cod_data_source_file bt6935.cif
_cod_data_source_block I
_cod_original_sg_symbol_H-M 'P 21/c'
_cod_database_code 2238703

loop_
_symmetry_equiv_pos_as_xyz
'x, y, z'
'-x, y+1/2, -z+1/2'
'-x, -y, -z'
'x, -y-1/2, z-1/2'

loop_
_atom_site_type_symbol
_atom_site_label
_atom_site_fract_x
_atom_site_fract_y
_atom_site_fract_z
_atom_site_U_iso_or_equiv
_atom_site_adp_type
_atom_site_calc_flag
_atom_site_refinement_flags
_atom_site_occupancy
_atom_site_symmetry_multiplicity
C C1 0.5887(5) 0.4475(7) 0.44296(17) 0.0556(12) Uani d . 1 1
C C2 0.5543(5) 0.2605(7) 0.44330(18) 0.0618(13) Uani d . 1 1
H H2 0.4667 0.2139 0.4209 0.074 Uiso calc R 1 1
C C3 0.6482(6) 0.1425(7) 0.47633(17) 0.0616(13) Uani d . 1 1
H H3 0.6257 0.0161 0.4764 0.074 Uiso calc R 1 1
C C4 0.7759(5) 0.2143(7) 0.50928(17) 0.0579(12) Uani d . 1 1
C C5 0.8113(5) 0.4015(8) 0.51046(17) 0.0630(13) Uani d . 1 1
H H5 0.8979 0.4474 0.5334 0.076 Uiso calc R 1 1
C C6 0.7182(5) 0.5177(7) 0.47768(18) 0.0608(13) Uani d . 1 1
H H6 0.7405 0.6443 0.4783 0.073 Uiso calc R 1 1
C C7 0.7168(6) 0.6656(7) 0.34900(18) 0.0594(12) Uani d . 1 1
H H7A 0.7832 0.6501 0.3824 0.071 Uiso calc R 1 1
H H7B 0.7080 0.7971 0.3410 0.071 Uiso calc R 1 1
C C8 0.7840(5) 0.5617(6) 0.30954(17) 0.0573(12) Uani d . 1 1
C C9 0.9556(6) 0.5353(7) 0.3091(2) 0.0727(15) Uani d . 1 1
H H9 1.0398 0.5502 0.3363 0.087 Uiso calc R 1 1
C C10 0.9638(6) 0.4871(8) 0.2628(2) 0.0741(15) Uani d . 1 1
H H10 1.0550 0.4557 0.2510 0.089 Uiso calc R 1 1
C C11 0.7968(6) 0.4919(7) 0.23212(18) 0.0599(12) Uani d . 1 1
C C12 0.7102(6) 0.3187(7) 0.2476(2) 0.0691(14) Uani d . 1 1
H H12A 0.6075 0.3012 0.2257 0.083 Uiso calc R 1 1
H H12B 0.7730 0.2068 0.2476 0.083 Uiso calc R 1 1
C C13 0.6946(6) 0.3746(6) 0.30125(18) 0.0594(12) Uani d . 1 1
C C14 0.5329(5) 0.4221(7) 0.31263(18) 0.0613(12) Uani d . 1 1
H H14A 0.4592 0.4537 0.2816 0.074 Uiso calc R 1 1
H H14B 0.4906 0.3178 0.3286 0.074 Uiso calc R 1 1
C C15 0.7767(7) 0.5299(9) 0.1765(2) 0.0832(17) Uani d . 1 1
H H15A 0.8270 0.6456 0.1714 0.100 Uiso calc R 1 1
H H15B 0.6659 0.5372 0.1618 0.100 Uiso calc R 1 1
H H15C 0.8244 0.4314 0.1605 0.100 Uiso calc R 1 1
N N1 0.8795(6) 0.0885(8) 0.54414(17) 0.0793(13) Uani d . 1 1
N N2 0.5591(4) 0.5831(5) 0.34738(13) 0.0522(9) Uani d . 1 1
O O1 0.8474(6) -0.0760(7) 0.54284(18) 0.1241(18) Uani d . 1 1
O O2 0.9903(6) 0.1529(6) 0.57330(19) 0.1193(17) Uani d . 1 1
O O3 0.4999(4) 0.7806(5) 0.41540(13) 0.0780(10) Uani d . 1 1
O O4 0.3234(4) 0.5168(6) 0.38233(13) 0.0780(11) Uani d . 1 1
O O5 0.7281(4) 0.6367(4) 0.25862(11) 0.0637(9) Uani d . 1 1
S S1 0.47826(14) 0.59405(19) 0.39663(5) 0.0621(4) Uani d . 1 1
Cl Cl1 0.79058(18) 0.2099(2) 0.34891(6) 0.0899(5) Uani d . 1 1

loop_
_atom_site_aniso_label
_atom_site_aniso_U_11
_atom_site_aniso_U_22
_atom_site_aniso_U_33
_atom_site_aniso_U_12
_atom_site_aniso_U_13
_atom_site_aniso_U_23
C1 0.050(2) 0.063(3) 0.052(3) -0.006(2) 0.007(2) -0.009(2)
C2 0.055(3) 0.072(4) 0.054(3) -0.019(2) 0.002(2) -0.012(2)
C3 0.072(3) 0.059(3) 0.053(3) -0.020(2) 0.011(2) -0.006(2)
C4 0.058(3) 0.066(3) 0.048(3) -0.005(2) 0.007(2) 0.003(2)
C5 0.057(3) 0.079(4) 0.049(3) -0.017(3) 0.001(2) -0.004(3)
C6 0.062(3) 0.064(3) 0.055(3) -0.015(2) 0.009(2) -0.009(2)
C7 0.067(3) 0.049(3) 0.058(3) -0.011(2) 0.001(2) -0.006(2)
C8 0.054(3) 0.052(3) 0.061(3) -0.002(2) -0.002(2) -0.004(2)
C9 0.057(3) 0.073(4) 0.086(4) -0.014(3) 0.007(3) 0.000(3)
C10 0.065(3) 0.069(4) 0.090(4) -0.007(3) 0.018(3) 0.001(3)
C11 0.069(3) 0.050(3) 0.061(3) 0.005(2) 0.014(2) -0.003(2)
C12 0.066(3) 0.060(3) 0.079(4) -0.002(3) 0.007(3) -0.018(3)
C13 0.070(3) 0.045(3) 0.066(3) -0.004(2) 0.018(2) -0.004(2)
C14 0.058(3) 0.056(3) 0.066(3) -0.002(2) 0.000(2) -0.018(2)
C15 0.100(4) 0.081(4) 0.071(4) 0.009(3) 0.022(3) 0.002(3)
N1 0.085(3) 0.083(4) 0.064(3) -0.015(3) -0.001(2) 0.008(3)
N2 0.0494(19) 0.054(2) 0.050(2) -0.0019(18) 0.0006(16) -0.0083(18)
O1 0.158(4) 0.077(3) 0.110(4) -0.019(3) -0.042(3) 0.016(3)
O2 0.111(3) 0.097(3) 0.122(4) -0.026(3) -0.047(3) 0.024(3)
O3 0.084(2) 0.073(2) 0.073(2) 0.0175(19) 0.0053(18) -0.0221(19)
O4 0.0455(18) 0.107(3) 0.078(2) 0.0014(18) 0.0031(16) -0.012(2)
O5 0.076(2) 0.054(2) 0.0566(19) 0.0075(16) 0.0016(16) 0.0036(15)
S1 0.0529(7) 0.0696(9) 0.0603(7) 0.0052(6) 0.0027(5) -0.0132(7)
Cl1 0.1013(11) 0.0687(9) 0.1046(12) 0.0213(8) 0.0322(9) 0.0296(8)

loop_
_atom_type_symbol
_atom_type_description
_atom_type_scat_dispersion_real
_atom_type_scat_dispersion_imag
_atom_type_scat_source
C C 0.0033 0.0016 'International Tables Vol C Tables 4.2.6.8 and 6.1.1.4'
H H 0.0000 0.0000 'International Tables Vol C Tables 4.2.6.8 and 6.1.1.4'
N N 0.0061 0.0033 'International Tables Vol C Tables 4.2.6.8 and 6.1.1.4'
O O 0.0106 0.0060 'International Tables Vol C Tables 4.2.6.8 and 6.1.1.4'
S S 0.1246 0.1234 'International Tables Vol C Tables 4.2.6.8 and 6.1.1.4'
Cl Cl 0.1484 0.1585 'International Tables Vol C Tables 4.2.6.8 and 6.1.1.4'

loop_
_geom_angle_atom_site_label_1
_geom_angle_atom_site_label_2
_geom_angle_atom_site_label_3
_geom_angle
C2 C1 C6 119.5(4)
C2 C1 S1 120.1(3)
C6 C1 S1 120.3(4)
C3 C2 C1 120.5(4)
C3 C2 H2 119.7
C1 C2 H2 119.7
C4 C3 C2 118.8(5)
C4 C3 H3 120.6
C2 C3 H3 120.6
C3 C4 C5 121.9(5)
C3 C4 N1 119.3(5)
C5 C4 N1 118.8(4)
C6 C5 C4 119.1(4)
C6 C5 H5 120.4
C4 C5 H5 120.4
C5 C6 C1 120.2(5)
C5 C6 H6 119.9
C1 C6 H6 119.9
N2 C7 C8 104.9(3)
N2 C7 H7A 110.8
C8 C7 H7A 110.8
N2 C7 H7B 110.8
C8 C7 H7B 110.8
H7A C7 H7B 108.8
O5 C8 C9 100.7(4)
O5 C8 C7 111.9(4)
C9 C8 C7 126.0(4)
O5 C8 C13 97.0(3)
C9 C8 C13 110.7(4)
C7 C8 C13 106.6(4)
C10 C9 C8 106.2(5)
C10 C9 H9 126.9
C8 C9 H9 126.9
C9 C10 C11 107.0(5)
C9 C10 H10 126.5
C11 C10 H10 126.5
O5 C11 C15 112.3(4)
O5 C11 C10 100.6(4)
C15 C11 C10 117.5(4)
O5 C11 C12 100.6(4)
C15 C11 C12 116.5(4)
C10 C11 C12 107.0(4)
C13 C12 C11 100.1(4)
C13 C12 H12A 111.7
C11 C12 H12A 111.7
C13 C12 H12B 111.7
C11 C12 H12B 111.7
H12A C12 H12B 109.5
C14 C13 C12 120.0(4)
C14 C13 C8 103.0(4)
C12 C13 C8 103.5(4)
C14 C13 Cl1 108.3(3)
C12 C13 Cl1 112.4(3)
C8 C13 Cl1 108.7(3)
N2 C14 C13 105.7(4)
N2 C14 H14A 110.6
C13 C14 H14A 110.6
N2 C14 H14B 110.6
C13 C14 H14B 110.6
H14A C14 H14B 108.7
C11 C15 H15A 109.5
C11 C15 H15B 109.5
H15A C15 H15B 109.5
C11 C15 H15C 109.5
H15A C15 H15C 109.5
H15B C15 H15C 109.5
O2 N1 O1 122.8(5)
O2 N1 C4 118.9(5)
O1 N1 C4 118.4(4)
C7 N2 C14 111.2(3)
C7 N2 S1 119.9(3)
C14 N2 S1 121.3(3)
C11 O5 C8 95.8(3)
O4 S1 O3 120.7(2)
O4 S1 N2 106.86(19)
O3 S1 N2 106.7(2)
O4 S1 C1 107.7(2)
O3 S1 C1 107.3(2)
N2 S1 C1 106.8(2)

loop_
_geom_bond_atom_site_label_1
_geom_bond_atom_site_label_2
_geom_bond_distance
C1 C2 1.378(7)
C1 C6 1.401(6)
C1 S1 1.761(5)
C2 C3 1.372(7)
C2 H2 0.9300
C3 C4 1.371(6)
C3 H3 0.9300
C4 C5 1.380(7)
C4 N1 1.471(7)
C5 C6 1.357(7)
C5 H5 0.9300
C6 H6 0.9300
C7 N2 1.474(6)
C7 C8 1.500(7)
C7 H7A 0.9700
C7 H7B 0.9700
C8 O5 1.460(5)
C8 C9 1.492(7)
C8 C13 1.545(6)
C9 C10 1.302(7)
C9 H9 0.9300
C10 C11 1.512(7)
C10 H10 0.9300
C11 O5 1.450(5)
C11 C15 1.494(7)
C11 C12 1.549(7)
C12 C13 1.524(7)
C12 H12A 0.9700
C12 H12B 0.9700
C13 C14 1.520(6)
C13 Cl1 1.819(5)
C14 N2 1.476(5)
C14 H14A 0.9700
C14 H14B 0.9700
C15 H15A 0.9600
C15 H15B 0.9600
C15 H15C 0.9600
N1 O2 1.202(6)
N1 O1 1.214(6)
N2 S1 1.610(4)
O3 S1 1.433(4)
O4 S1 1.426(3)

loop_
_geom_hbond_atom_site_label_D
_geom_hbond_atom_site_label_H
_geom_hbond_atom_site_label_A
_geom_hbond_site_symmetry_A
_geom_hbond_distance_DH
_geom_hbond_distance_HA
_geom_hbond_distance_DA
_geom_hbond_angle_DHA
C3 H3 O3 1_545 0.93 2.46 3.205(6) 137.7
C7 H7A O2 3_766 0.97 2.51 3.219(6) 129.4
C9 H9 O4 1_655 0.93 2.52 3.388(6) 154.9

loop_
_geom_torsion_atom_site_label_1
_geom_torsion_atom_site_label_2
_geom_torsion_atom_site_label_3
_geom_torsion_atom_site_label_4
_geom_torsion
C6 C1 C2 C3 -1.8(7)
S1 C1 C2 C3 174.2(4)
C1 C2 C3 C4 0.6(7)
C2 C3 C4 C5 0.7(7)
C2 C3 C4 N1 -178.7(4)
C3 C4 C5 C6 -0.8(7)
N1 C4 C5 C6 178.6(4)
C4 C5 C6 C1 -0.4(7)
C2 C1 C6 C5 1.7(7)
S1 C1 C6 C5 -174.3(4)
N2 C7 C8 O5 83.0(4)
N2 C7 C8 C9 -154.3(4)
N2 C7 C8 C13 -21.9(5)
O5 C8 C9 C10 -34.8(5)
C7 C8 C9 C10 -162.2(5)
C13 C8 C9 C10 67.1(5)
C8 C9 C10 C11 2.9(6)
C9 C10 C11 O5 30.0(5)
C9 C10 C11 C15 152.2(5)
C9 C10 C11 C12 -74.5(5)
O5 C11 C12 C13 -33.9(4)
C15 C11 C12 C13 -155.5(4)
C10 C11 C12 C13 70.7(5)
C11 C12 C13 C14 110.0(5)
C11 C12 C13 C8 -3.9(5)
C11 C12 C13 Cl1 -121.0(4)
O5 C8 C13 C14 -85.8(4)
C9 C8 C13 C14 169.9(4)
C7 C8 C13 C14 29.7(5)
O5 C8 C13 C12 39.9(4)
C9 C8 C13 C12 -64.4(5)
C7 C8 C13 C12 155.3(4)
O5 C8 C13 Cl1 159.5(3)
C9 C8 C13 Cl1 55.2(5)
C7 C8 C13 Cl1 -85.1(4)
C12 C13 C14 N2 -139.8(4)
C8 C13 C14 N2 -25.7(5)
Cl1 C13 C14 N2 89.3(4)
C3 C4 N1 O2 -179.2(5)
C5 C4 N1 O2 1.4(8)
C3 C4 N1 O1 -0.6(8)
C5 C4 N1 O1 180.0(5)
C8 C7 N2 C14 5.6(5)
C8 C7 N2 S1 155.4(3)
C13 C14 N2 C7 13.2(5)
C13 C14 N2 S1 -136.2(3)
C15 C11 O5 C8 -174.7(4)
C10 C11 O5 C8 -48.9(4)
C12 C11 O5 C8 60.7(4)
C9 C8 O5 C11 51.2(4)
C7 C8 O5 C11 -172.7(4)
C13 C8 O5 C11 -61.6(4)
C7 N2 S1 O4 175.4(3)
C14 N2 S1 O4 -37.8(4)
C7 N2 S1 O3 45.1(4)
C14 N2 S1 O3 -168.1(3)
C7 N2 S1 C1 -69.4(4)
C14 N2 S1 C1 77.3(4)
C2 C1 S1 O4 28.7(5)
C6 C1 S1 O4 -155.3(4)
C2 C1 S1 O3 160.1(4)
C6 C1 S1 O3 -23.9(4)
C2 C1 S1 N2 -85.8(4)
C6 C1 S1 N2 90.2(4)
